data_2009384
loop_
_publ_author_name
'Beagley, Brian'
'Brown, Celeste'
'Pritchard, Robin G.'
'Tajammal, Sabiha'
'Tipping, Anthony E.'

_publ_contact_author
;
        Dr Brian Beagley
        Department of Chemistry
        University of Manchester Institute of Science and Technology
        PO Box 88
        Manchester M60 1QD
        England
;
_publ_section_title
;
 3-Methoxycarbonyl-1-methyl-4-trifluoromethylpyrazole
;
_journal_issue 1
_journal_name_full 'Acta Crystallographica Section C'
_journal_page_first 115
_journal_page_last 116
_journal_paper_doi 10.1107/S0108270193007449
_journal_volume 50
_journal_year 1994
_chemical_formula_moiety 'C7 H7 F3 N2 O2'
_chemical_formula_sum 'C7 H7 F3 N2 O2'
_chemical_formula_weight 208.14
_chemical_melting_point 362
_chemical_name_systematic ' 3-Carbomethoxy-1-methyl-4-trifluoromethylpyrazole'
_space_group_IT_number 14
_symmetry_cell_setting monoclinic
_symmetry_space_group_name_Hall '-P 2ybc'
_symmetry_space_group_name_H-M 'P 1 21/c 1'
_atom_type_scat_source 'International Tables Vol. IV'
_cell_angle_alpha 90
_cell_angle_beta 92.43(2)
_cell_angle_gamma 90
_cell_formula_units_Z 4
_cell_length_a 4.624(2)
_cell_length_b 16.600(2)
_cell_length_c 11.687(2)
_cell_measurement_reflns_used 20
_cell_measurement_temperature 296
_cell_measurement_theta_max 11.3
_cell_measurement_theta_min 6.35
_cell_volume 896.3(4)
_computing_cell_refinement 'CAD-4 Software'
_computing_data_collection 'CAD-4 Software (Enraf-Nonius, 1989)'
_computing_data_reduction 'SHELX76 (Sheldrick, 1976)'
_computing_molecular_graphics 'PLUTO (Motherwell & Clegg, 1978)'
_computing_publication_material 'CIF (Hall, Allen & Brown, 1991)'
_computing_structure_refinement 'TEXSAN (Molecular Structure Corporation,1985)'
_computing_structure_solution 'MITHRIL (Gilmore, 1984)'
_diffrn_ambient_temperature 296
_diffrn_measurement_device 'Enraf-Nonius CAD-4 diffractometer'
_diffrn_measurement_method \w/2\q
_diffrn_radiation_source 'X-ray tube'
_diffrn_radiation_type 'Mo K\a'
_diffrn_radiation_wavelength 0.71069
_diffrn_reflns_av_R_equivalents .045
_diffrn_reflns_limit_h_max 4
_diffrn_reflns_limit_h_min -4
_diffrn_reflns_limit_k_max 16
_diffrn_reflns_limit_k_min 0
_diffrn_reflns_limit_l_max 11
_diffrn_reflns_limit_l_min -11
_diffrn_reflns_number 1284
_diffrn_reflns_theta_max 25
_diffrn_standards_decay_% 0
_diffrn_standards_interval_time 120
_diffrn_standards_number 3
_exptl_absorpt_coefficient_mu 0.146
_exptl_absorpt_correction_type none
_exptl_crystal_colour colourless
_exptl_crystal_density_diffrn 1.542
_exptl_crystal_description block
_exptl_crystal_F_000 424
_exptl_crystal_size_max 0.3
_exptl_crystal_size_mid 0.3
_exptl_crystal_size_min 0.2
_refine_diff_density_max .33
_refine_diff_density_min -.30
_refine_ls_goodness_of_fit_obs 3.00
_refine_ls_hydrogen_treatment noref
_refine_ls_matrix_type full
_refine_ls_number_parameters 127
_refine_ls_number_reflns 522
_refine_ls_R_factor_obs .071
_refine_ls_shift/esd_max 0.04
_refine_ls_structure_factor_coef F
_refine_ls_weighting_scheme 'Weights as default in TEXSAN'
_refine_ls_wR_factor_obs .040
_reflns_number_observed 522
_reflns_number_total 721
_reflns_observed_criterion >2sigma(I)
_cod_data_source_file ha1068.cif
_cod_data_source_block u099
_cod_original_cell_volume 896.3(7)
_cod_original_sg_symbol_H-M 'P 21/c'
_cod_database_code 2009384

loop_
_symmetry_equiv_pos_as_xyz
+x,+y,+z
-x,1/2+y,1/2-z
-x,-y,-z
+x,1/2-y,1/2+z

loop_
_atom_site_aniso_label
_atom_site_aniso_U_11
_atom_site_aniso_U_22
_atom_site_aniso_U_33
_atom_site_aniso_U_12
_atom_site_aniso_U_13
_atom_site_aniso_U_23
F1 0.050(4) 0.078(5) 0.105(6) 0.006(5) -0.001(4) 0.007(5)
F2 0.092(5) 0.073(5) 0.080(6) -0.004(5) 0.003(4) 0.029(5)
F3 0.086(6) 0.059(5) 0.112(6) 0.001(4) -0.038(5) -0.004(5)
O1 0.113(7) 0.064(6) 0.062(6) -0.007(6) -0.059(5) 0.001(5)
O2 0.101(7) 0.054(6) 0.061(6) -0.014(6) -0.049(5) 0.000(5)
N1 0.051(7) 0.062(8) 0.039(6) 0.003(7) -0.012(5) 0.017(6)
N2 0.060(7) 0.063(8) 0.036(6) -0.004(6) -0.022(6) -0.005(6)
C3 0.050(8) 0.050(9) 0.042(8) -0.003(7) -0.026(6) -0.000(7)
C4 0.055(9) 0.040(9) 0.041(9) -0.000(8) -0.022(7) 0.006(7)
C5 0.052(9) 0.043(9) 0.055(9) -0.008(8) -0.006(8) 0.001(7)
C6 0.073(11) 0.061(11) 0.047(10) -0.026(10) -0.002(9) 0.005(9)
C7 0.067(10) 0.058(11) 0.049(10) -0.005(9) -0.008(8) 0.013(8)
C8 0.135(13) 0.066(9) 0.078(11) -0.027(9) -0.051(9) 0.001(8)
C9 0.086(10) 0.061(8) 0.053(8) -0.003(7) -0.025(7) 0.008(7)
H5 0.062 H81 0.111 H82 0.111 H83
0.111 H91 0.081 H92 0.081 H93 0.081

loop_
_atom_site_label
_atom_site_fract_x
_atom_site_fract_y
_atom_site_fract_z
_atom_site_thermal_displace_type
_atom_site_calc_flag
_atom_site_calc_attached_atom
F1 0.4080(13) 0.1649(4) 0.6144(5) Uani ? ?
F2 0.0379(13) 0.1554(4) 0.7181(6) Uani ? ?
F3 -0.0007(13) 0.1211(4) 0.5448(5) Uani ? ?
O1 0.425(2) 0.2980(4) 0.7814(7) Uani ? ?
O2 0.329(2) 0.4275(5) 0.7495(6) Uani ? ?
N1 -0.189(2) 0.3563(6) 0.4962(7) Uani ? ?
N2 -0.028(2) 0.3941(5) 0.5784(8) Uani ? ?
C3 0.101(2) 0.3325(7) 0.6307(9) Uani ? ?
C4 0.029(2) 0.2585(7) 0.5834(9) Uani ? ?
C5 -0.159(2) 0.2769(6) 0.4951(9) Uani ? ?
C6 0.126(3) 0.1765(8) 0.6155(11) Uani ? ?
C7 0.303(3) 0.3503(8) 0.7312(10) Uani ? ?
C8 0.536(3) 0.4523(7) 0.8382(10) Uani ? ?
C9 -0.379(2) 0.4066(6) 0.4156(9) Uani ? ?
H5 -0.250 0.241 0.443 Uiso calc C5
H81 0.507 0.423 0.908 Uiso calc C8
H82 0.729 0.442 0.816 Uiso calc C8
H83 0.517 0.509 0.854 Uiso calc C8
H91 -0.283 0.455 0.397 Uiso calc C9
H92 -0.422 0.378 0.347 Uiso calc C9
H93 -0.556 0.420 0.451 Uiso calc C9

loop_
_geom_angle_atom_site_label_1
_geom_angle_atom_site_label_2
_geom_angle_atom_site_label_3
_geom_angle
_geom_angle_publ_flag
C7 O2 C8 116.9(9) yes
N2 N1 C5 114.4(9) yes
N2 N1 C9 118.5(9) yes
C5 N1 C9 127.0(10) yes
N1 N2 C3 101.2(8) yes
N2 C3 C4 114.1(9) yes
N2 C3 C7 118.0(10) yes
C4 C3 C7 128.0(10) yes
C3 C4 C5 103.8(9) yes
C3 C4 C6 131.0(10) yes
C5 C4 C6 125.0(10) yes
N1 C5 C4 106.0(10) yes
F1 C6 F2 108.0(10) yes
F1 C6 F3 107.0(10) yes
F1 C6 C4 115.0(10) yes
F2 C6 F3 103.0(10) yes
F2 C6 C4 112.0(10) yes
F3 C6 C4 111.0(10) yes
O1 C7 O2 127.0(10) yes
O1 C7 C3 121.0(10) yes
O2 C7 C3 112.0(10) yes
N1 C5 H5 126.48 no
C4 C5 H5 127.11 no
O2 C8 H81 110.46 no
O2 C8 H82 110.72 no
O2 C8 H83 110.80 no
H81 C8 H82 108.22 no
H81 C8 H83 108.11 no
H82 C8 H83 108.43 no
N1 C9 H91 110.28 no
N1 C9 H92 110.11 no
N1 C9 H93 110.02 no
H91 C9 H92 108.89 no
H91 C9 H93 108.72 no
H92 C9 H93 108.79 no

loop_
_geom_bond_atom_site_label_1
_geom_bond_atom_site_label_2
_geom_bond_site_symmetry_1
_geom_bond_site_symmetry_2
_geom_bond_distance
_geom_bond_publ_flag
F1 C6 . . 1.320(10) yes
F2 C6 . . 1.330(10) yes
F3 C6 . . 1.350(10) yes
O1 C7 . . 1.180(10) yes
O2 C7 . . 1.300(10) yes
O2 C8 . . 1.440(10) yes
N1 N2 . . 1.350(10) yes
N1 C5 . . 1.330(10) yes
N1 C9 . . 1.510(10) yes
N2 C3 . . 1.320(10) yes
C3 C4 . . 1.380(10) yes
C3 C7 . . 1.500(10) yes
C4 C5 . . 1.350(10) yes
C4 C6 . . 1.480(10) yes
C5 H5 . . 0.946 no
C8 H81 . . 0.959 no
C8 H82 . . 0.956 no
C8 H83 . . 0.957 no
C9 H91 . . 0.954 no
C9 H92 . . 0.953 no
C9 H93 . . 0.955 no

loop_
_geom_contact_atom_site_label_1
_geom_contact_atom_site_label_2
_geom_contact_distance
_geom_contact_site_symmetry_1
_geom_contact_site_symmetry_2
_geom_contact_publ_flag
F1 F3 2.976(9) 1 1_655 no
F1 C5 3.110(10) 1 1_655 no
F1 F2 3.111(8) 1 1_655 no
F1 C4 3.300(10) 1 1_655 no
F1 C6 3.320(10) 1 1_655 no
F1 C8 3.580(10) 1 2_646 no
F2 C9 3.240(10) 1 4 no
F2 N1 3.460(10) 1 4 no
F2 C5 3.580(10) 1 4 no
F3 C8 3.390(10) 1 4_454 no
O1 C5 3.330(10) 1 4_655 no
O2 C9 3.380(10) 1 3_566 no

loop_
_geom_torsion_atom_site_label_1
_geom_torsion_atom_site_label_2
_geom_torsion_atom_site_label_3
_geom_torsion_atom_site_label_4
_geom_torsion
_geom_torsion_publ_flag
F1 C6 C4 C3 -58(2) no
F1 C6 C4 C5 121.0(10) no
F2 C6 C4 C3 66(2) no
F2 C6 C4 C5 -115.0(10) no
F3 C6 C4 C3 -180.0(10) no
F3 C6 C4 C5 -1(2) no
O1 C7 O2 C8 3(2) no
O1 C7 C3 N2 -180.0(10) no
O1 C7 C3 C4 0(2) no
O2 C7 C3 N2 -2(2) no
O2 C7 C3 C4 177.0(10) no
N1 N2 C3 C4 1.0(10) no
N1 N2 C3 C7 -179.5(9) no
N1 C5 C4 C3 -1.0(10) no
N1 C5 C4 C6 180.0(10) no
N2 N1 C5 C4 2(2) no
N2 C3 C4 C5 .0(10) no
N2 C3 C4 C6 179.0(10) no
C3 N2 N1 C5 -2.0(10) no
C3 N2 N1 C9 179.2(9) no
C3 C7 O2 C8 -175.1(9) no
C4 C5 N1 C9 -179.0(10) no
C5 C4 C3 C7 -179.0(10) no
C6 C4 C3 C7 0(2) no
